data_2004340
loop_
_publ_author_name
'Cobo, J.'
'Melguizo, M.'
'S\'anchez, A.'
'Nogueras, M.'
'Low, J. N.'
'Ferguson, G.'

_publ_section_title
2-Methylthio-5-nitroso-6-<i>N</i>-(2,3,4-tri-<i>O</i>-acetyl-\b-<small>D</small>-xylopyranosyl)amino-4(3<i>H</i>)-pyrimidinone
_journal_issue 1
_journal_name_full 'Acta Crystallographica Section C'
_journal_page_first 148
_journal_page_last 150
_journal_paper_doi 10.1107/S0108270195012595
_journal_volume 52
_journal_year 1996
_chemical_formula_moiety 'C16 H20 N4 O9 S1'
_chemical_formula_sum 'C16 H20 N4 O9 S'
_chemical_formula_weight 444.42
_chemical_name_systematic
;
2-methylthio-5-nitroso-6-N-(2,3,4-tri-O-acetyl-\b-D-xylopyranosyl)amino-
pyrimidin-4-(3H)-one
;
_space_group_IT_number 19
_symmetry_cell_setting orthorhombic
_symmetry_space_group_name_Hall 'P 2ac 2ab'
_symmetry_space_group_name_H-M 'P 21 21 21'
_cell_angle_alpha 90.00
_cell_angle_beta 90.00
_cell_angle_gamma 90.00
_cell_formula_units_Z 4
_cell_length_a 6.9874(4)
_cell_length_b 10.647(2)
_cell_length_c 27.0341(16)
_cell_measurement_reflns_used 25
_cell_measurement_temperature 294.0(10)
_cell_measurement_theta_max 12.15
_cell_measurement_theta_min 6.15
_cell_volume 2011.2(4)
_computing_cell_refinement 'Enraf-Nonius SET4 (de Boer & Duisenberg, 1984) and CELDIM'
_computing_data_collection 'CAD-4/PC Software (Enraf-Nonius, 1992)'
_computing_data_reduction 'DATRD2 in NRCVAX94 (Gabe, Le Page, Charland, Lee & White, 1989)'
_computing_molecular_graphics 'NRCVAX94, PLATON and PLUTON (Spek 1995b)'
_computing_publication_material 'NRCVAX94, SHELXL93  and WordPerfect'
_computing_structure_refinement 'NRCVAX94 and SHELXL93 (Sheldrick, 1993)'
_computing_structure_solution 'SOLVER in NRCVAX'
_diffrn_ambient_temperature 294.0(10)
_diffrn_measurement_device 'Enraf-Nonius CAD-4'
_diffrn_measurement_method \q/2\q
_diffrn_radiation_monochromator graphite
_diffrn_radiation_source 'X-ray tube'
_diffrn_radiation_type MoK\a
_diffrn_radiation_wavelength 0.7107
_diffrn_reflns_av_R_equivalents 0.0
_diffrn_reflns_av_sigmaI/netI 0.1242
_diffrn_reflns_limit_h_max 8
_diffrn_reflns_limit_h_min 0
_diffrn_reflns_limit_k_max 13
_diffrn_reflns_limit_k_min 0
_diffrn_reflns_limit_l_max 34
_diffrn_reflns_limit_l_min 0
_diffrn_reflns_number 2520
_diffrn_reflns_theta_max 26.9
_diffrn_reflns_theta_min 2.0
_diffrn_standards_decay_% 2.7
_diffrn_standards_interval_time 120
_diffrn_standards_number 3
_exptl_absorpt_coefficient_mu 0.219
_exptl_absorpt_correction_type none
_exptl_crystal_colour blue
_exptl_crystal_density_diffrn 1.468
_exptl_crystal_density_meas ?
_exptl_crystal_description needle
_exptl_crystal_F_000 928
_exptl_crystal_size_max 0.43
_exptl_crystal_size_mid 0.28
_exptl_crystal_size_min 0.10
_refine_diff_density_max 0.475
_refine_diff_density_min -0.388
_refine_ls_abs_structure_details 'Flack (1983) parameter = 0.3(3)'
_refine_ls_abs_structure_Flack 0.3(3)
_refine_ls_extinction_method none
_refine_ls_goodness_of_fit_all 0.913
_refine_ls_goodness_of_fit_obs 1.198
_refine_ls_hydrogen_treatment 'H atoms riding (SHELXL93 defaults, C---H 0.96--0.98, N---H 0.86\%A)'
_refine_ls_matrix_type full
_refine_ls_number_parameters 273
_refine_ls_number_reflns 2520
_refine_ls_number_restraints 0
_refine_ls_restrained_S_all 0.913
_refine_ls_restrained_S_obs 1.198
_refine_ls_R_factor_all 0.1538
_refine_ls_R_factor_obs 0.0575
_refine_ls_shift/esd_max 0.001
_refine_ls_shift/esd_mean 0.000
_refine_ls_structure_factor_coef Fsqd
_refine_ls_weighting_scheme
;
calc w = 1/[\s^2^(F~o~^2^) + (0.1176P)^2^]
where P = (F~o~^2^ + 2F~c~^2^)/3
;
_refine_ls_wR_factor_all 0.1967
_refine_ls_wR_factor_obs 0.1578
_reflns_number_observed 1099
_reflns_number_total 2520
_reflns_observed_criterion >2\s(I)
_cod_data_source_file ab1309.cif
_cod_data_source_block sp14g
_cod_depositor_comments
;
The following automatic conversions were performed:

'_exptl_crystal_density_meas' value 'not measured' was changed to '?'
- the value is perceived as not measured.

Automatic conversion script
Id: cif_fix_values 3008 2015-01-20 13:52:24Z robertas 
;
_cod_original_cell_volume 2011.1(4)
_cod_original_formula_sum 'C16 H20 N4 O9 S1'
_cod_database_code 2004340

loop_
_symmetry_equiv_pos_as_xyz
'x, y, z'
'x+1/2, -y+1/2, -z'
'-x, y+1/2, -z+1/2'
'-x+1/2, -y, z+1/2'

loop_
_atom_site_aniso_label
_atom_site_aniso_U_11
_atom_site_aniso_U_22
_atom_site_aniso_U_33
_atom_site_aniso_U_12
_atom_site_aniso_U_13
_atom_site_aniso_U_23
N1 0.050(4) 0.032(3) 0.039(3) -0.005(3) -0.005(3) 0.003(3)
C2 0.033(5) 0.039(5) 0.068(6) 0.003(4) -0.007(4) -0.002(4)
S1 0.077(2) 0.0464(12) 0.073(2) 0.0121(14) -0.0018(14) -0.0016(12)
C12 0.096(8) 0.052(5) 0.085(7) 0.000(7) 0.009(7) -0.004(5)
N3 0.070(5) 0.044(4) 0.035(4) 0.003(4) -0.006(4) 0.006(3)
C4 0.054(6) 0.059(5) 0.044(5) -0.001(5) 0.002(4) 0.005(4)
O4 0.123(6) 0.066(4) 0.037(3) 0.004(5) 0.017(4) 0.007(3)
C5 0.052(5) 0.039(4) 0.024(3) 0.001(4) -0.002(3) 0.002(3)
N5 0.067(5) 0.056(5) 0.045(4) -0.003(5) 0.000(4) 0.005(4)
O5 0.087(5) 0.050(3) 0.053(4) 0.009(4) 0.007(3) 0.003(3)
C6 0.036(4) 0.037(4) 0.038(4) -0.002(4) -0.012(4) -0.003(3)
N6 0.056(4) 0.029(3) 0.043(4) 0.005(3) 0.000(3) 0.003(3)
C21 0.043(5) 0.030(4) 0.030(4) 0.005(4) 0.006(3) 0.002(3)
C22 0.037(4) 0.019(3) 0.037(4) 0.001(3) -0.004(3) -0.006(3)
O221 0.044(3) 0.027(2) 0.044(3) -0.003(2) 0.004(3) -0.007(2)
C221 0.056(5) 0.033(4) 0.033(4) 0.006(4) -0.007(4) -0.008(3)
O222 0.061(4) 0.050(3) 0.077(4) -0.005(3) 0.031(3) -0.012(3)
C222 0.073(6) 0.035(4) 0.061(5) -0.013(5) 0.004(5) 0.005(4)
C23 0.041(4) 0.025(3) 0.019(3) 0.007(3) -0.004(3) -0.001(3)
O231 0.049(3) 0.034(2) 0.025(2) 0.008(3) -0.008(3) -0.009(2)
C231 0.048(5) 0.036(4) 0.032(4) -0.014(4) 0.002(3) 0.004(4)
O232 0.073(4) 0.049(3) 0.047(3) 0.007(4) -0.004(3) -0.020(3)
C232 0.064(6) 0.052(4) 0.036(4) -0.008(5) -0.020(4) 0.002(4)
C24 0.041(5) 0.033(4) 0.030(4) -0.006(4) 0.001(3) -0.002(3)
O241 0.056(4) 0.027(2) 0.035(3) -0.001(3) 0.004(3) 0.003(2)
C241 0.055(5) 0.032(4) 0.042(4) -0.001(4) 0.002(4) 0.005(4)
O242 0.118(6) 0.029(3) 0.064(4) -0.017(4) 0.002(4) 0.000(3)
C242 0.064(6) 0.044(5) 0.064(6) 0.000(5) 0.008(5) 0.019(4)
C25 0.051(5) 0.038(4) 0.050(5) -0.019(4) 0.005(4) -0.001(4)
O26 0.050(3) 0.045(3) 0.038(3) -0.012(3) -0.014(3) 0.005(2)

loop_
_atom_site_label
_atom_site_occupancy
_atom_site_fract_x
_atom_site_fract_y
_atom_site_fract_z
_atom_site_U_iso_or_equiv
_atom_site_thermal_displace_type
_atom_site_calc_flag
_atom_site_refinement_flags
_atom_site_type_symbol
N1 1 .7834(9) .6249(5) .2038(2) .041(2) Uani d . N
C2 1 .7865(11) .5280(7) .2354(3) .046(2) Uani d . C
S1 1 .8423(4) .3778(2) .21509(10) .0654(7) Uani d . S
C12 1 .8306(18) .3906(8) .1517(4) .077(3) Uani d . C
N3 1 .7478(11) .5338(6) .2833(2) .050(2) Uani d . N
C4 1 .6912(13) .6387(8) .3068(3) .052(2) Uani d . C
O4 1 .6446(12) .6356(5) .3503(2) .075(2) Uani d . O
C5 1 .6887(12) .7512(7) .2761(2) .038(2) Uani d . C
N5 1 .6458(11) .8596(7) .3003(3) .056(2) Uani d . N
O5 1 .6418(10) .9600(5) .2737(2) .063(2) Uani d . O
C6 1 .7380(11) .7380(6) .2253(3) .037(2) Uani d . C
N6 1 .7360(10) .8397(5) .1974(2) .042(2) Uani d . N
C21 1 .7855(11) .8507(6) .1453(2) .034(2) Uani d . C
C22 1 .6034(10) .8676(6) .1141(2) .031(2) Uani d . C
O221 1 .5107(8) .7472(4) .1101(2) .0382(12) Uani d . O
C221 1 .3451(13) .7280(6) .1347(3) .041(2) Uani d . C
O222 1 .2721(9) .8043(5) .1597(2) .063(2) Uani d . O
C222 1 .2668(14) .6011(6) .1243(3) .056(2) Uani d . C
C23 1 .6530(11) .9100(6) .0620(2) .028(2) Uani d . C
O231 1 .4745(7) .9412(4) .0380(2) .0362(12) Uani d . O
C231 1 .4327(12) .8847(7) -.0049(3) .039(2) Uani d . C
O232 1 .5260(10) .8002(5) -.0226(2) .057(2) Uani d . O
C232 1 .2608(13) .9428(8) -.0282(3) .051(2) Uani d . C
C24 1 .7753(11) 1.0225(6) .0643(2) .035(2) Uani d . C
O241 1 .8220(8) 1.0550(4) .0138(2) .0396(13) Uani d . O
C241 1 .8555(13) 1.1788(7) .0042(3) .043(2) Uani d . C
O242 1 .8753(11) 1.2541(5) .0360(2) .070(2) Uani d . O
C242 1 .8732(14) 1.2017(8) -.0494(3) .057(2) Uani d . C
C25 1 .9526(12) .9925(7) .0937(3) .046(2) Uani d . C
O26 1 .8952(8) .9627(5) .1434(2) .0444(14) Uani d . O
H12A .50 .8599 .3108 .1369 .116 Uiso calc PR H
H12B .50 .9215 .4521 .1406 .116 Uiso calc PR H
H12C .50 .7041 .4160 .1421 .116 Uiso calc PR H
H12D .50 .7971 .4751 .1428 .116 Uiso calc PR H
H12E .50 .7355 .3338 .1392 .116 Uiso calc PR H
H12F .50 .9529 .3700 .1377 .116 Uiso calc PR H
H3 1 .7597 .4662 .3004 .060 Uiso calc R H
H6 1 .7011 .9080 .2118 .051 Uiso calc R H
H21 1 .8603 .7782 .1341 .041 Uiso calc R H
H22 1 .5175 .9285 .1298 .037 Uiso calc R H
H22A 1 .3556 .5385 .1355 .084 Uiso calc R H
H22B 1 .2469 .5918 .0893 .084 Uiso calc R H
H22C 1 .1471 .5909 .1413 .084 Uiso calc R H
H23 1 .7182 .8425 .0441 .034 Uiso calc R H
H23A 1 .2868 1.0294 -0.0355 .076 Uiso calc R H
H23B 1 .1545 .9374 -0.0058 .076 Uiso calc R H
H23C 1 .2305 .8992 -0.0582 .076 Uiso calc R H
H24 1 .7055 1.0917 .0800 .042 Uiso calc R H
H24A .50 .8503 1.1249 -0.0670 .086 Uiso calc PR H
H24B .50 .9998 1.2315 -0.0566 .086 Uiso calc PR H
H24C .50 .7811 1.2636 -0.0593 .086 Uiso calc PR H
H24D .50 .9038 1.2884 -0.0550 .086 Uiso calc PR H
H24E .50 .7543 1.1818 -0.0654 .086 Uiso calc PR H
H24F .50 .9730 1.1497 -0.0627 .086 Uiso calc PR H
H25A 1 1.0192 .9217 .0791 .055 Uiso calc R H
H25B 1 1.0384 1.0642 .0938 .055 Uiso calc R H

loop_
_atom_type_symbol
_atom_type_description
_atom_type_scat_dispersion_real
_atom_type_scat_dispersion_imag
_atom_type_scat_source
C C .0033 .0016 'International Tables Vol C Tables 4.2.6.8 and 6.1.1.4'
H H .0000 .0000 'International Tables Vol C Tables 4.2.6.8 and 6.1.1.4'
N N .0061 .0033 'International Tables Vol C Tables 4.2.6.8 and 6.1.1.4'
O O .0106 .0060 'International Tables Vol C Tables 4.2.6.8 and 6.1.1.4'
S S .1246 .1234 'International Tables Vol C Tables 4.2.6.8 and 6.1.1.4'

loop_
_geom_angle_atom_site_label_1
_geom_angle_atom_site_label_2
_geom_angle_atom_site_label_3
_geom_angle
_geom_angle_publ_flag
C2 N1 C6 114.3(6) yes
N3 C2 N1 125.7(7) yes
N3 C2 S1 113.4(6) yes
N1 C2 S1 120.9(6) yes
C12 S1 C2 103.4(4) yes
C2 N3 C4 124.1(7) yes
O4 C4 N3 120.7(8) yes
O4 C4 C5 124.6(8) yes
N3 C4 C5 114.7(7) yes
N5 C5 C6 127.0(7) yes
N5 C5 C4 115.2(6) yes
C6 C5 C4 117.8(7) yes
O5 N5 C5 116.2(6) yes
N6 C6 N1 118.8(6) yes
N6 C6 C5 117.9(7) yes
N1 C6 C5 123.3(6) yes
C6 N6 C21 128.0(6) yes
O26 C21 N6 103.3(5) ?
O26 C21 C22 109.2(5) ?
N6 C21 C22 110.1(6) ?
O221 C22 C23 107.3(5) ?
O221 C22 C21 108.0(5) ?
C23 C22 C21 110.8(6) ?
C221 O221 C22 118.8(5) ?
O222 C221 O221 123.5(7) ?
O222 C221 C222 125.3(8) ?
O221 C221 C222 111.1(7) ?
O231 C23 C24 109.4(5) ?
O231 C23 C22 106.7(6) ?
C24 C23 C22 109.6(5) ?
C231 O231 C23 118.3(5) ?
O232 C231 O231 124.0(7) ?
O232 C231 C232 125.3(7) ?
O231 C231 C232 110.7(7) ?
O241 C24 C23 106.6(5) ?
O241 C24 C25 111.3(6) ?
C23 C24 C25 109.1(6) ?
C241 O241 C24 116.8(5) ?
O242 C241 O241 122.4(7) ?
O242 C241 C242 126.3(7) ?
O241 C241 C242 111.2(7) ?
O26 C25 C24 108.1(6) ?
C21 O26 C25 111.7(5) ?

loop_
_geom_bond_atom_site_label_1
_geom_bond_atom_site_label_2
_geom_bond_distance
_geom_bond_publ_flag
N1 C2 1.338(10) yes
N1 C6 1.374(9) yes
C2 N3 1.325(10) yes
C2 S1 1.735(8) yes
S1 C12 1.722(10) yes
N3 C4 1.345(10) yes
C4 O4 1.222(9) yes
C4 C5 1.456(11) yes
C5 N5 1.360(10) yes
C5 C6 1.422(10) yes
N5 O5 1.288(9) yes
C6 N6 1.319(9) yes
N6 C21 1.455(9) yes
C21 O26 1.419(8) ?
C21 C22 1.538(10) ?
C22 O221 1.441(8) ?
C22 C23 1.517(9) ?
O221 C221 1.351(10) ?
C221 O222 1.173(8) ?
C221 C222 1.485(10) ?
C23 O231 1.445(8) ?
C23 C24 1.473(10) ?
O231 C231 1.341(8) ?
C231 O232 1.209(9) ?
C231 C232 1.490(11) ?
C24 O241 1.446(8) ?
C24 C25 1.506(11) ?
O241 C241 1.363(8) ?
C241 O242 1.184(9) ?
C241 C242 1.473(11) ?
C25 O26 1.437(9) ?

loop_
_geom_torsion_atom_site_label_1
_geom_torsion_atom_site_label_2
_geom_torsion_atom_site_label_3
_geom_torsion_atom_site_label_4
_geom_torsion
_geom_torsion_publ_flag
C6 N1 C2 N3 1.0(12) ?
C6 N1 C2 S1 -179.6(6) ?
N3 C2 S1 C12 166.6(7) ?
N1 C2 S1 C12 -12.8(9) yes
N1 C2 N3 C4 3.0(15) ?
S1 C2 N3 C4 -176.4(7) ?
C2 N3 C4 O4 174.7(9) ?
C2 N3 C4 C5 -4.5(13) ?
O4 C4 C5 N5 5.6(14) ?
N3 C4 C5 N5 -175.2(8) ?
O4 C4 C5 C6 -176.9(9) ?
N3 C4 C5 C6 2.3(12) ?
C6 C5 N5 O5 3.1(13) yes
C4 C5 N5 O5 -179.6(8) ?
C2 N1 C6 N6 178.3(7) ?
C2 N1 C6 C5 -3.0(11) ?
N5 C5 C6 N6 -2.7(13) ?
C4 C5 C6 N6 -179.9(7) ?
N5 C5 C6 N1 178.6(8) ?
C4 C5 C6 N1 1.4(12) ?
N1 C6 N6 C21 -3.1(12) ?
C5 C6 N6 C21 178.1(7) ?
C6 N6 C21 O26 -137.3(7) ?
C6 N6 C21 C22 106.2(8) ?
O26 C21 C22 O221 170.9(5) ?
N6 C21 C22 O221 -76.3(7) ?
O26 C21 C22 C23 53.6(7) ?
N6 C21 C22 C23 166.4(5) ?
C23 C22 O221 C221 -131.5(6) ?
C21 C22 O221 C221 109.0(7) ?
C22 O221 C221 O222 -0.5(10) yes
C22 O221 C221 C222 177.4(6) ?
O221 C22 C23 O231 70.7(6) ?
C21 C22 C23 O231 -171.6(5) ?
O221 C22 C23 C24 -170.9(6) ?
C21 C22 C23 C24 -53.2(7) ?
C24 C23 O231 C231 116.5(6) ?
C22 C23 O231 C231 -125.0(6) ?
C23 O231 C231 O232 7.4(10) yes
C23 O231 C231 C232 -170.8(6) ?
O231 C23 C24 O241 -65.1(7) ?
C22 C23 C24 O241 178.2(6) ?
O231 C23 C24 C25 174.5(5) ?
C22 C23 C24 C25 57.8(7) ?
C23 C24 O241 C241 151.1(7) ?
C25 C24 O241 C241 -90.0(8) ?
C24 O241 C241 O242 11.4(13) yes
C24 O241 C241 C242 -171.7(7) ?
O241 C24 C25 O26 179.3(5) ?
C23 C24 C25 O26 -63.3(8) ?
N6 C21 O26 C25 -177.9(6) ?
C22 C21 O26 C25 -60.7(7) ?
C24 C25 O26 C21 65.8(8) ?
